data_2229514
loop_
_publ_author_name
'Haque, Rosenani A.'
'Salman, Abbas Washeel'
'Hemamalini, Madhukar'
'Fun, Hoong-Kun'

_publ_section_title
;
 2,4-Bis[(3-butylimidazol-3-ium-1-yl)methyl]-1,3,5-trimethylbenzene
 bis(hexafluorophosphate)
;
_journal_coeditor_code SJ5098
_journal_issue 3
_journal_name_full 'Acta Crystallographica Section E'
_journal_page_first o562
_journal_page_last o563
_journal_paper_doi 10.1107/S1600536811003916
_journal_volume 67
_journal_year 2011
_chemical_formula_iupac 'C25 H38 N4 2+, 2P F6 -'
_chemical_formula_moiety 'C25 H38 N4 2+, 2(F6 P -)'
_chemical_formula_sum 'C25 H38 F12 N4 P2'
_chemical_formula_weight 684.53
_chemical_name_systematic
;
2,4-Bis[(3-butylimidazol-3-ium-1-yl)methyl]-1,3,5-trimethylbenzene
bis(hexafluorophosphate)
;
_space_group_IT_number 14
_symmetry_cell_setting monoclinic
_symmetry_space_group_name_Hall '-P 2yn'
_symmetry_space_group_name_H-M 'P 1 21/n 1'
_atom_sites_solution_hydrogens geom
_atom_sites_solution_primary direct
_atom_sites_solution_secondary difmap
_audit_creation_method SHELXL-97
_cell_angle_alpha 90.00
_cell_angle_beta 104.6980(10)
_cell_angle_gamma 90.00
_cell_formula_units_Z 4
_cell_length_a 12.3851(2)
_cell_length_b 19.6516(3)
_cell_length_c 12.7586(2)
_cell_measurement_reflns_used 5155
_cell_measurement_temperature 100.00(10)
_cell_measurement_theta_max 27.26
_cell_measurement_theta_min 2.85
_cell_volume 3003.66(8)
_computing_cell_refinement 'SAINT (Bruker, 2009)'
_computing_data_collection 'APEX2 (Bruker, 2009)'
_computing_data_reduction 'SAINT (Bruker, 2009)'
_computing_molecular_graphics 'SHELXTL (Sheldrick, 2008)'
_computing_publication_material 'SHELXTL (Sheldrick, 2008) and PLATON (Spek, 2009)'
_computing_structure_refinement 'SHELXTL (Sheldrick, 2008)'
_computing_structure_solution 'SHELXTL (Sheldrick, 2008)'
_diffrn_ambient_temperature 100.00(10)
_diffrn_measured_fraction_theta_full 0.996
_diffrn_measured_fraction_theta_max 0.996
_diffrn_measurement_device_type
;
Bruker SMART APEXII CCD area-detector
;
_diffrn_measurement_method '\f and \w'
_diffrn_radiation_monochromator graphite
_diffrn_radiation_source 'fine-focus sealed tube'
_diffrn_radiation_type MoK\a
_diffrn_radiation_wavelength 0.71073
_diffrn_reflns_av_R_equivalents 0.0640
_diffrn_reflns_av_sigmaI/netI 0.0696
_diffrn_reflns_limit_h_max 16
_diffrn_reflns_limit_h_min -17
_diffrn_reflns_limit_k_max 27
_diffrn_reflns_limit_k_min -25
_diffrn_reflns_limit_l_max 17
_diffrn_reflns_limit_l_min -17
_diffrn_reflns_number 34854
_diffrn_reflns_theta_full 30.06
_diffrn_reflns_theta_max 30.06
_diffrn_reflns_theta_min 1.95
_diffrn_standards_number 0
_exptl_absorpt_coefficient_mu 0.243
_exptl_absorpt_correction_T_max 0.9707
_exptl_absorpt_correction_T_min 0.9106
_exptl_absorpt_correction_type multi-scan
_exptl_absorpt_process_details '(SADABS; Bruker, 2009)'
_exptl_crystal_colour 'pale yellow'
_exptl_crystal_density_diffrn 1.514
_exptl_crystal_density_method 'not measured'
_exptl_crystal_description block
_exptl_crystal_F_000 1416
_exptl_crystal_size_max 0.39
_exptl_crystal_size_mid 0.17
_exptl_crystal_size_min 0.12
_refine_diff_density_max 0.327
_refine_diff_density_min -0.400
_refine_ls_extinction_method none
_refine_ls_goodness_of_fit_ref 1.029
_refine_ls_hydrogen_treatment constr
_refine_ls_matrix_type full
_refine_ls_number_parameters 453
_refine_ls_number_reflns 8766
_refine_ls_number_restraints 177
_refine_ls_restrained_S_all 1.020
_refine_ls_R_factor_all 0.1110
_refine_ls_R_factor_gt 0.0549
_refine_ls_shift/su_max 0.001
_refine_ls_shift/su_max_lt 0.001
_refine_ls_shift/su_mean 0.000
_refine_ls_structure_factor_coef Fsqd
_refine_ls_weighting_details 'calc w=1/[\s^2^(Fo^2^)+(0.0510P)^2^+0.7397P] where P=(Fo^2^+2Fc^2^)/3'
_refine_ls_weighting_scheme calc
_refine_ls_wR_factor_gt 0.1125
_refine_ls_wR_factor_ref 0.1348
_reflns_number_gt 5113
_reflns_number_total 8766
_reflns_threshold_expression I>2\s(I)
_cod_data_source_file sj5098.cif
_cod_data_source_block I
_cod_original_sg_symbol_H-M 'P 21/n'
_cod_database_code 2229514
_cod_database_fobs_code 2229514

loop_
_symmetry_equiv_pos_as_xyz
'x, y, z'
'-x+1/2, y+1/2, -z+1/2'
'-x, -y, -z'
'x-1/2, -y-1/2, z-1/2'

loop_
_atom_site_type_symbol
_atom_site_label
_atom_site_fract_x
_atom_site_fract_y
_atom_site_fract_z
_atom_site_U_iso_or_equiv
_atom_site_adp_type
_atom_site_calc_flag
_atom_site_refinement_flags
_atom_site_occupancy
_atom_site_disorder_assembly
_atom_site_disorder_group
P P1 0.20895(5) 0.21416(3) 0.70794(5) 0.02528(14) Uani d . 1 . .
F F1 0.27007(13) 0.19236(8) 0.82874(11) 0.0516(4) Uani d . 1 . .
F F2 0.15016(13) 0.23475(8) 0.58707(12) 0.0539(4) Uani d . 1 . .
F F3 0.12414(12) 0.25961(7) 0.75254(13) 0.0506(4) Uani d . 1 . .
F F4 0.29111(12) 0.27811(7) 0.71659(12) 0.0457(4) Uani d . 1 . .
F F5 0.12931(11) 0.14951(7) 0.69934(12) 0.0440(4) Uani d . 1 . .
F F6 0.29625(11) 0.16855(7) 0.66468(12) 0.0411(4) Uani d . 1 . .
P P2 0.10834(6) 0.08585(3) 0.25608(5) 0.03360(16) Uani d . 1 . .
F F7A 0.1954(7) 0.1328(5) 0.2220(9) 0.086(2) Uani d PDU 0.71(3) A 1
F F8A 0.0192(10) 0.1437(7) 0.2271(10) 0.095(3) Uani d PDU 0.71(3) A 1
F F9A 0.0210(6) 0.0378(6) 0.2895(7) 0.067(2) Uani d PDU 0.71(3) A 1
F F10A 0.1988(7) 0.0260(4) 0.2873(7) 0.0559(15) Uani d PDU 0.71(3) A 1
F F7B 0.172(3) 0.1469(16) 0.231(3) 0.137(11) Uani d PDU 0.29(3) A 2
F F8B -0.0055(14) 0.1272(12) 0.227(2) 0.063(4) Uani d PDU 0.29(3) A 2
F F9B 0.0389(18) 0.0197(8) 0.2790(14) 0.060(4) Uani d PDU 0.29(3) A 2
F F10B 0.2128(15) 0.0415(15) 0.279(2) 0.088(7) Uani d PDU 0.29(3) A 2
F F11 0.07227(13) 0.05889(8) 0.13307(11) 0.0469(4) Uani d . 1 A .
F F12 0.14197(13) 0.11048(8) 0.37886(11) 0.0539(4) Uani d . 1 A .
N N1 0.85438(15) 0.08695(9) 0.41927(14) 0.0265(4) Uani d . 1 . .
N N2 0.73557(15) 0.01726(9) 0.32089(14) 0.0269(4) Uani d . 1 . .
N N3 0.84666(14) 0.11056(9) -0.07330(14) 0.0259(4) Uani d . 1 . .
N N4 0.94852(15) 0.19703(9) -0.00729(15) 0.0288(4) Uani d . 1 B .
C C1 0.8135(2) 0.22441(12) 0.6905(2) 0.0394(6) Uani d . 1 . .
H H1A 0.7985 0.2044 0.7539 0.059 Uiso calc R 1 . .
H H1B 0.7463 0.2443 0.6467 0.059 Uiso calc R 1 . .
H H1C 0.8695 0.2590 0.7117 0.059 Uiso calc R 1 . .
C C2 0.85494(19) 0.16985(12) 0.62574(19) 0.0333(5) Uani d . 1 . .
H H2A 0.9262 0.1527 0.6679 0.040 Uiso calc R 1 . .
H H2B 0.8025 0.1323 0.6124 0.040 Uiso calc R 1 . .
C C3 0.8684(2) 0.19657(12) 0.51876(18) 0.0344(6) Uani d . 1 . .
H H3A 0.7952 0.2088 0.4743 0.041 Uiso calc R 1 . .
H H3B 0.9126 0.2379 0.5325 0.041 Uiso calc R 1 . .
C C4 0.92215(19) 0.14853(12) 0.45473(18) 0.0322(5) Uani d . 1 . .
H H4A 0.9334 0.1721 0.3915 0.039 Uiso calc R 1 . .
H H4B 0.9948 0.1351 0.4990 0.039 Uiso calc R 1 . .
C C5 0.85966(19) 0.02770(11) 0.47726(18) 0.0306(5) Uani d . 1 . .
H H5A 0.9056 0.0193 0.5459 0.037 Uiso calc R 1 . .
C C6 0.78581(19) -0.01605(11) 0.41627(18) 0.0301(5) Uani d . 1 . .
H H6A 0.7714 -0.0603 0.4349 0.036 Uiso calc R 1 . .
C C7 0.77865(18) 0.07964(11) 0.32502(17) 0.0272(5) Uani d . 1 . .
H H7A 0.7591 0.1125 0.2711 0.033 Uiso calc R 1 . .
C C8 0.64688(19) -0.01183(11) 0.23136(18) 0.0307(5) Uani d . 1 . .
H H8A 0.5788 -0.0166 0.2551 0.037 Uiso calc R 1 . .
H H8B 0.6694 -0.0568 0.2139 0.037 Uiso calc R 1 . .
C C9 0.62393(17) 0.03175(10) 0.13126(17) 0.0253(5) Uani d . 1 . .
C C10 0.69484(17) 0.02784(10) 0.06159(17) 0.0247(5) Uani d . 1 . .
C C11 0.67302(17) 0.06873(11) -0.03184(17) 0.0255(5) Uani d . 1 . .
C C12 0.58185(18) 0.11365(11) -0.05516(18) 0.0293(5) Uani d . 1 . .
C C13 0.51248(18) 0.11498(11) 0.0150(2) 0.0320(5) Uani d . 1 . .
H H13A 0.4505 0.1435 -0.0012 0.038 Uiso calc R 1 . .
C C14 0.53172(18) 0.07571(11) 0.10792(19) 0.0295(5) Uani d . 1 . .
C C15 0.74935(18) 0.06444(12) -0.10679(18) 0.0311(5) Uani d . 1 . .
H H15A 0.7756 0.0180 -0.1079 0.037 Uiso calc R 1 . .
H H15B 0.7077 0.0761 -0.1797 0.037 Uiso calc R 1 . .
C C16 0.94168(18) 0.10753(12) -0.11101(18) 0.0304(5) Uani d . 1 . .
H H16A 0.9588 0.0743 -0.1562 0.036 Uiso calc R 1 . .
C C17 1.0046(2) 0.16150(12) -0.07013(19) 0.0328(5) Uani d . 1 . .
H H17A 1.0735 0.1728 -0.0820 0.039 Uiso calc R 1 . .
C C18 0.85343(18) 0.16506(11) -0.01042(17) 0.0266(5) Uani d . 1 . .
H H18A 0.8003 0.1786 0.0254 0.032 Uiso calc R 1 . .
C C19 0.9808(2) 0.26251(12) 0.0467(2) 0.0404(6) Uani d . 1 . .
H H19A 1.0614 0.2662 0.0701 0.048 Uiso calc PR 0.704(5) B 1
H H19B 0.9509 0.2666 0.1097 0.048 Uiso calc PR 0.704(5) B 1
H H19C 1.0461 0.2548 0.1047 0.048 Uiso d PR 0.296(5) B 2
H H19D 0.9222 0.2762 0.0790 0.048 Uiso d PR 0.296(5) B 2
C C20A 0.9304(4) 0.32135(17) -0.0399(3) 0.0387(9) Uani d PDU 0.704(5) B 1
H H20A 0.9613 0.3165 -0.1022 0.046 Uiso calc PR 0.704(5) B 1
H H20B 0.8502 0.3157 -0.0646 0.046 Uiso calc PR 0.704(5) B 1
C C21A 0.9560(3) 0.39198(18) 0.0069(3) 0.0426(10) Uani d PDU 0.704(5) B 1
H H21A 0.9283 0.3962 0.0712 0.051 Uiso calc PR 0.704(5) B 1
H H21B 0.9173 0.4252 -0.0455 0.051 Uiso calc PR 0.704(5) B 1
C C22A 1.0797(4) 0.4072(3) 0.0360(5) 0.0587(13) Uani d PDU 0.704(5) B 1
H H22A 1.0920 0.4533 0.0609 0.088 Uiso calc PR 0.704(5) B 1
H H22B 1.1081 0.4010 -0.0267 0.088 Uiso calc PR 0.704(5) B 1
H H22C 1.1176 0.3768 0.0924 0.088 Uiso calc PR 0.704(5) B 1
C C20B 1.0049(9) 0.3150(4) -0.0097(8) 0.040(2) Uani d PDU 0.296(5) B 2
H H20C 0.9405 0.3245 -0.0693 0.048 Uiso calc PR 0.296(5) B 2
H H20D 1.0657 0.3019 -0.0407 0.048 Uiso calc PR 0.296(5) B 2
C C21B 1.0374(10) 0.3794(5) 0.0545(8) 0.047(3) Uani d PDU 0.296(5) B 2
H H21C 1.0987 0.3702 0.1171 0.057 Uiso calc PR 0.296(5) B 2
H H21D 0.9747 0.3957 0.0801 0.057 Uiso calc PR 0.296(5) B 2
C C22B 1.0725(10) 0.4342(6) -0.0164(11) 0.0587(13) Uani d PDU 0.296(5) B 2
H H22D 1.1108 0.4703 0.0289 0.088 Uiso calc PR 0.296(5) B 2
H H22E 1.0074 0.4522 -0.0665 0.088 Uiso calc PR 0.296(5) B 2
H H22F 1.1212 0.4144 -0.0558 0.088 Uiso calc PR 0.296(5) B 2
C C23 0.79482(18) -0.01942(11) 0.08577(19) 0.0327(5) Uani d . 1 . .
H H23A 0.8134 -0.0317 0.1611 0.049 Uiso calc R 1 . .
H H23B 0.8572 0.0032 0.0693 0.049 Uiso calc R 1 . .
H H23C 0.7772 -0.0597 0.0423 0.049 Uiso calc R 1 . .
C C24 0.4549(2) 0.08292(13) 0.1822(2) 0.0422(6) Uani d . 1 . .
H H24A 0.3953 0.1137 0.1504 0.063 Uiso calc R 1 . .
H H24B 0.4961 0.1004 0.2510 0.063 Uiso calc R 1 . .
H H24C 0.4243 0.0392 0.1923 0.063 Uiso calc R 1 . .
C C25 0.5587(2) 0.16090(13) -0.1517(2) 0.0424(6) Uani d . 1 . .
H H25A 0.4941 0.1881 -0.1522 0.064 Uiso calc R 1 . .
H H25B 0.5451 0.1346 -0.2172 0.064 Uiso calc R 1 . .
H H25C 0.6219 0.1900 -0.1471 0.064 Uiso calc R 1 . .

loop_
_atom_site_aniso_label
_atom_site_aniso_U_11
_atom_site_aniso_U_22
_atom_site_aniso_U_33
_atom_site_aniso_U_12
_atom_site_aniso_U_13
_atom_site_aniso_U_23
P1 0.0270(3) 0.0194(3) 0.0286(3) -0.0011(2) 0.0055(2) -0.0012(2)
F1 0.0674(10) 0.0463(9) 0.0311(8) 0.0023(8) -0.0061(7) -0.0005(7)
F2 0.0686(10) 0.0479(9) 0.0357(8) 0.0083(8) -0.0042(7) 0.0101(7)
F3 0.0523(9) 0.0371(8) 0.0731(11) 0.0098(7) 0.0355(8) -0.0018(8)
F4 0.0525(9) 0.0246(7) 0.0672(11) -0.0149(6) 0.0281(8) -0.0157(7)
F5 0.0394(8) 0.0342(8) 0.0592(10) -0.0139(6) 0.0142(7) -0.0038(7)
F6 0.0426(8) 0.0257(7) 0.0603(10) -0.0008(6) 0.0226(7) -0.0104(7)
P2 0.0460(4) 0.0291(3) 0.0283(3) 0.0019(3) 0.0144(3) 0.0021(3)
F7A 0.105(4) 0.094(5) 0.069(3) -0.063(3) 0.041(3) -0.002(3)
F8A 0.166(8) 0.081(4) 0.038(3) 0.087(5) 0.023(6) 0.014(3)
F9A 0.047(2) 0.114(6) 0.041(2) -0.032(3) 0.0124(16) 0.014(3)
F10A 0.081(4) 0.054(3) 0.031(2) 0.0346(19) 0.009(2) -0.0015(14)
F7B 0.26(3) 0.079(10) 0.073(9) -0.093(14) 0.052(14) 0.008(8)
F8B 0.047(6) 0.107(13) 0.033(5) 0.040(6) 0.010(3) 0.001(8)
F9B 0.103(10) 0.036(6) 0.025(5) -0.021(5) -0.014(6) 0.015(3)
F10B 0.030(5) 0.171(18) 0.057(9) 0.036(8) 0.004(5) -0.022(10)
F11 0.0660(10) 0.0470(9) 0.0271(8) 0.0099(8) 0.0105(7) 0.0005(6)
F12 0.0779(11) 0.0462(9) 0.0348(8) 0.0090(8) 0.0092(8) -0.0085(7)
N1 0.0313(10) 0.0241(10) 0.0227(9) -0.0024(7) 0.0045(7) 0.0013(7)
N2 0.0347(10) 0.0199(9) 0.0258(9) -0.0025(8) 0.0074(8) 0.0018(7)
N3 0.0299(10) 0.0260(10) 0.0221(9) 0.0002(8) 0.0069(7) 0.0023(8)
N4 0.0306(10) 0.0254(10) 0.0315(10) -0.0016(8) 0.0094(8) 0.0000(8)
C1 0.0413(14) 0.0328(14) 0.0431(15) 0.0032(11) 0.0090(11) -0.0040(11)
C2 0.0339(13) 0.0310(13) 0.0361(13) 0.0022(10) 0.0110(10) 0.0014(10)
C3 0.0428(14) 0.0264(12) 0.0294(12) -0.0080(10) 0.0009(10) 0.0010(10)
C4 0.0363(13) 0.0351(13) 0.0236(11) -0.0125(10) 0.0045(9) -0.0017(10)
C5 0.0367(12) 0.0273(12) 0.0269(12) 0.0054(10) 0.0065(9) 0.0063(9)
C6 0.0430(13) 0.0198(11) 0.0293(12) 0.0030(9) 0.0125(10) 0.0061(9)
C7 0.0339(12) 0.0236(11) 0.0231(11) -0.0044(9) 0.0053(9) 0.0034(9)
C8 0.0378(13) 0.0233(11) 0.0305(12) -0.0077(9) 0.0079(10) -0.0031(9)
C9 0.0294(11) 0.0184(10) 0.0267(11) -0.0054(8) 0.0045(9) -0.0040(9)
C10 0.0257(11) 0.0172(10) 0.0275(11) -0.0017(8) -0.0001(8) -0.0030(8)
C11 0.0264(11) 0.0230(11) 0.0239(11) -0.0038(8) 0.0006(8) -0.0026(9)
C12 0.0285(11) 0.0214(11) 0.0324(12) -0.0038(9) -0.0026(9) -0.0017(9)
C13 0.0246(11) 0.0203(11) 0.0459(14) 0.0006(9) -0.0008(10) -0.0069(10)
C14 0.0269(11) 0.0219(11) 0.0390(13) -0.0053(9) 0.0072(10) -0.0117(10)
C15 0.0355(12) 0.0308(12) 0.0252(12) -0.0059(10) 0.0044(9) -0.0045(9)
C16 0.0361(13) 0.0296(12) 0.0296(12) 0.0058(10) 0.0157(10) 0.0035(10)
C17 0.0358(13) 0.0295(13) 0.0367(13) 0.0026(10) 0.0158(10) 0.0038(10)
C18 0.0285(11) 0.0268(11) 0.0256(11) -0.0010(9) 0.0089(9) 0.0026(9)
C19 0.0357(13) 0.0321(13) 0.0552(17) -0.0076(11) 0.0152(12) -0.0116(12)
C20A 0.048(2) 0.033(2) 0.034(2) 0.0015(17) 0.0102(18) 0.0030(16)
C21A 0.044(2) 0.036(2) 0.049(2) 0.0031(17) 0.0127(19) 0.0075(17)
C22A 0.059(3) 0.040(3) 0.078(4) -0.010(2) 0.020(3) 0.008(2)
C20B 0.045(6) 0.029(4) 0.045(5) -0.009(4) 0.010(4) -0.006(4)
C21B 0.046(6) 0.043(6) 0.053(6) -0.015(5) 0.011(5) -0.005(4)
C22B 0.059(3) 0.040(3) 0.078(4) -0.010(2) 0.020(3) 0.008(2)
C23 0.0332(12) 0.0266(12) 0.0359(13) 0.0053(9) 0.0042(10) 0.0014(10)
C24 0.0405(14) 0.0383(15) 0.0515(16) -0.0043(11) 0.0184(12) -0.0166(12)
C25 0.0394(14) 0.0377(14) 0.0423(15) -0.0002(11) -0.0042(11) 0.0103(12)

loop_
_atom_type_symbol
_atom_type_description
_atom_type_scat_dispersion_real
_atom_type_scat_dispersion_imag
_atom_type_scat_source
C C 0.0033 0.0016 'International Tables Vol C Tables 4.2.6.8 and 6.1.1.4'
H H 0.0000 0.0000 'International Tables Vol C Tables 4.2.6.8 and 6.1.1.4'
N N 0.0061 0.0033 'International Tables Vol C Tables 4.2.6.8 and 6.1.1.4'
F F 0.0171 0.0103 'International Tables Vol C Tables 4.2.6.8 and 6.1.1.4'
P P 0.1023 0.0942 'International Tables Vol C Tables 4.2.6.8 and 6.1.1.4'

loop_
_geom_angle_atom_site_label_1
_geom_angle_atom_site_label_2
_geom_angle_atom_site_label_3
_geom_angle_site_symmetry_1
_geom_angle_site_symmetry_3
_geom_angle
_geom_angle_publ_flag
F2 P1 F3 . . 91.31(9) ?
F2 P1 F1 . . 178.71(9) ?
F3 P1 F1 . . 89.98(9) ?
F2 P1 F5 . . 90.75(8) ?
F3 P1 F5 . . 91.09(8) ?
F1 P1 F5 . . 89.20(8) ?
F2 P1 F4 . . 89.64(8) ?
F3 P1 F4 . . 90.02(8) ?
F1 P1 F4 . . 90.38(8) ?
F5 P1 F4 . . 178.81(8) ?
F2 P1 F6 . . 89.49(8) ?
F3 P1 F6 . . 179.03(9) ?
F1 P1 F6 . . 89.22(8) ?
F5 P1 F6 . . 89.44(7) ?
F4 P1 F6 . . 89.44(7) ?
F7B P2 F10B . . 91.8(11) ?
F7B P2 F8A . . 75.5(12) ?
F10B P2 F8A . . 167.3(10) ?
F10B P2 F7A . . 77.3(12) ?
F8A P2 F7A . . 90.0(5) ?
F7B P2 F9A . . 164.5(13) ?
F10B P2 F9A . . 102.2(10) ?
F8A P2 F9A . . 90.5(4) ?
F7A P2 F9A . . 179.3(6) ?
F7B P2 F8B . . 91.5(12) ?
F10B P2 F8B . . 175.6(12) ?
F7A P2 F8B . . 105.5(9) ?
F9A P2 F8B . . 74.9(9) ?
F7B P2 F12 . . 86.9(13) ?
F10B P2 F12 . . 89.2(9) ?
F8A P2 F12 . . 90.2(5) ?
F7A P2 F12 . . 93.9(4) ?
F9A P2 F12 . . 86.7(4) ?
F8B P2 F12 . . 94.0(10) ?
F7B P2 F10A . . 105.3(14) ?
F8A P2 F10A . . 179.0(5) ?
F7A P2 F10A . . 90.9(4) ?
F9A P2 F10A . . 88.7(4) ?
F8B P2 F10A . . 163.1(9) ?
F12 P2 F10A . . 89.2(3) ?
F7B P2 F11 . . 95.0(13) ?
F10B P2 F11 . . 90.8(9) ?
F8A P2 F11 . . 90.2(5) ?
F7A P2 F11 . . 87.9(4) ?
F9A P2 F11 . . 91.5(4) ?
F8B P2 F11 . . 86.0(10) ?
F12 P2 F11 . . 178.15(9) ?
F10A P2 F11 . . 90.3(3) ?
F7B P2 F9B . . 178.3(14) ?
F10B P2 F9B . . 88.2(10) ?
F8A P2 F9B . . 104.5(7) ?
F7A P2 F9B . . 163.0(9) ?
F8B P2 F9B . . 88.4(9) ?
F12 P2 F9B . . 94.9(7) ?
F10A P2 F9B . . 74.7(8) ?
F11 P2 F9B . . 83.3(7) ?
C7 N1 C5 . . 108.76(18) ?
C7 N1 C4 . . 125.47(18) ?
C5 N1 C4 . . 125.77(18) ?
C7 N2 C6 . . 108.33(18) ?
C7 N2 C8 . . 126.56(18) ?
C6 N2 C8 . . 125.10(17) ?
C18 N3 C16 . . 108.45(19) ?
C18 N3 C15 . . 126.12(19) ?
C16 N3 C15 . . 125.17(19) ?
C18 N4 C17 . . 108.53(19) ?
C18 N4 C19 . . 124.3(2) ?
C17 N4 C19 . . 126.94(19) ?
C2 C1 H1A . . 109.5 ?
C2 C1 H1B . . 109.5 ?
H1A C1 H1B . . 109.5 ?
C2 C1 H1C . . 109.5 ?
H1A C1 H1C . . 109.5 ?
H1B C1 H1C . . 109.5 ?
C3 C2 C1 . . 112.05(19) ?
C3 C2 H2A . . 109.2 ?
C1 C2 H2A . . 109.2 ?
C3 C2 H2B . . 109.2 ?
C1 C2 H2B . . 109.2 ?
H2A C2 H2B . . 107.9 ?
C4 C3 C2 . . 115.88(19) ?
C4 C3 H3A . . 108.3 ?
C2 C3 H3A . . 108.3 ?
C4 C3 H3B . . 108.3 ?
C2 C3 H3B . . 108.3 ?
H3A C3 H3B . . 107.4 ?
N1 C4 C3 . . 112.56(18) ?
N1 C4 H4A . . 109.1 ?
C3 C4 H4A . . 109.1 ?
N1 C4 H4B . . 109.1 ?
C3 C4 H4B . . 109.1 ?
H4A C4 H4B . . 107.8 ?
C6 C5 N1 . . 107.29(19) ?
C6 C5 H5A . . 126.4 ?
N1 C5 H5A . . 126.4 ?
C5 C6 N2 . . 107.08(19) ?
C5 C6 H6A . . 126.5 ?
N2 C6 H6A . . 126.5 ?
N1 C7 N2 . . 108.55(19) ?
N1 C7 H7A . . 125.7 ?
N2 C7 H7A . . 125.7 ?
N2 C8 C9 . . 112.20(17) ?
N2 C8 H8A . . 109.2 ?
C9 C8 H8A . . 109.2 ?
N2 C8 H8B . . 109.2 ?
C9 C8 H8B . . 109.2 ?
H8A C8 H8B . . 107.9 ?
C10 C9 C14 . . 120.5(2) ?
C10 C9 C8 . . 119.58(19) ?
C14 C9 C8 . . 120.0(2) ?
C9 C10 C11 . . 119.33(19) ?
C9 C10 C23 . . 121.0(2) ?
C11 C10 C23 . . 119.6(2) ?
C12 C11 C10 . . 120.7(2) ?
C12 C11 C15 . . 120.0(2) ?
C10 C11 C15 . . 119.28(19) ?
C13 C12 C11 . . 118.1(2) ?
C13 C12 C25 . . 119.5(2) ?
C11 C12 C25 . . 122.4(2) ?
C14 C13 C12 . . 122.8(2) ?
C14 C13 H13A . . 118.6 ?
C12 C13 H13A . . 118.6 ?
C13 C14 C9 . . 118.6(2) ?
C13 C14 C24 . . 119.1(2) ?
C9 C14 C24 . . 122.2(2) ?
N3 C15 C11 . . 112.20(17) ?
N3 C15 H15A . . 109.2 ?
C11 C15 H15A . . 109.2 ?
N3 C15 H15B . . 109.2 ?
C11 C15 H15B . . 109.2 ?
H15A C15 H15B . . 107.9 ?
C17 C16 N3 . . 107.0(2) ?
C17 C16 H16A . . 126.5 ?
N3 C16 H16A . . 126.5 ?
C16 C17 N4 . . 107.3(2) ?
C16 C17 H17A . . 126.3 ?
N4 C17 H17A . . 126.3 ?
N4 C18 N3 . . 108.6(2) ?
N4 C18 H18A . . 125.7 ?
N3 C18 H18A . . 125.7 ?
C20B C19 N4 . . 119.8(4) ?
N4 C19 C20A . . 107.2(2) ?
C20B C19 H19A . . 75.8 ?
N4 C19 H19A . . 110.3 ?
C20A C19 H19A . . 110.3 ?
C20B C19 H19B . . 124.6 ?
N4 C19 H19B . . 110.3 ?
C20A C19 H19B . . 110.3 ?
H19A C19 H19B . . 108.5 ?
C20B C19 H19C . . 106.1 ?
N4 C19 H19C . . 107.4 ?
C20A C19 H19C . . 138.2 ?
H19B C19 H19C . . 78.4 ?
C20B C19 H19D . . 108.2 ?
N4 C19 H19D . . 107.7 ?
C20A C19 H19D . . 83.7 ?
H19A C19 H19D . . 132.7 ?
H19C C19 H19D . . 107.1 ?
C21A C20A C19 . . 112.5(3) ?
C21A C20A H20A . . 109.1 ?
C19 C20A H20A . . 109.1 ?
C21A C20A H20B . . 109.1 ?
C19 C20A H20B . . 109.1 ?
H20A C20A H20B . . 107.8 ?
C20A C21A C22A . . 112.1(4) ?
C20A C21A H21A . . 109.2 ?
C22A C21A H21A . . 109.2 ?
C20A C21A H21B . . 109.2 ?
C22A C21A H21B . . 109.2 ?
H21A C21A H21B . . 107.9 ?
C19 C20B C21B . . 114.9(8) ?
C19 C20B H20C . . 108.5 ?
C21B C20B H20C . . 108.5 ?
C19 C20B H20D . . 108.5 ?
C21B C20B H20D . . 108.5 ?
H20C C20B H20D . . 107.5 ?
C20B C21B C22B . . 110.2(9) ?
C20B C21B H21C . . 109.6 ?
C22B C21B H21C . . 109.6 ?
C20B C21B H21D . . 109.6 ?
C22B C21B H21D . . 109.6 ?
H21C C21B H21D . . 108.1 ?
C21B C22B H22D . . 109.5 ?
C21B C22B H22E . . 109.5 ?
H22D C22B H22E . . 109.5 ?
C21B C22B H22F . . 109.5 ?
H22D C22B H22F . . 109.5 ?
H22E C22B H22F . . 109.5 ?
C10 C23 H23A . . 109.5 ?
C10 C23 H23B . . 109.5 ?
H23A C23 H23B . . 109.5 ?
C10 C23 H23C . . 109.5 ?
H23A C23 H23C . . 109.5 ?
H23B C23 H23C . . 109.5 ?
C14 C24 H24A . . 109.5 ?
C14 C24 H24B . . 109.5 ?
H24A C24 H24B . . 109.5 ?
C14 C24 H24C . . 109.5 ?
H24A C24 H24C . . 109.5 ?
H24B C24 H24C . . 109.5 ?
C12 C25 H25A . . 109.5 ?
C12 C25 H25B . . 109.5 ?
H25A C25 H25B . . 109.5 ?
C12 C25 H25C . . 109.5 ?
H25A C25 H25C . . 109.5 ?
H25B C25 H25C . . 109.5 ?

loop_
_geom_bond_atom_site_label_1
_geom_bond_atom_site_label_2
_geom_bond_site_symmetry_2
_geom_bond_distance
_geom_bond_publ_flag
P1 F2 . 1.5819(15) ?
P1 F3 . 1.5901(14) ?
P1 F1 . 1.5937(14) ?
P1 F5 . 1.5950(14) ?
P1 F4 . 1.6032(13) ?
P1 F6 . 1.6063(14) ?
P2 F7B . 1.515(18) ?
P2 F10B . 1.525(16) ?
P2 F8A . 1.562(7) ?
P2 F7A . 1.562(6) ?
P2 F9A . 1.575(6) ?
P2 F8B . 1.587(15) ?
P2 F12 . 1.5907(15) ?
P2 F10A . 1.604(6) ?
P2 F11 . 1.6087(15) ?
P2 F9B . 1.626(14) ?
N1 C7 . 1.332(3) ?
N1 C5 . 1.372(3) ?
N1 C4 . 1.477(3) ?
N2 C7 . 1.333(3) ?
N2 C6 . 1.383(3) ?
N2 C8 . 1.484(3) ?
N3 C18 . 1.328(3) ?
N3 C16 . 1.381(3) ?
N3 C15 . 1.482(3) ?
N4 C18 . 1.326(3) ?
N4 C17 . 1.377(3) ?
N4 C19 . 1.466(3) ?
C1 C2 . 1.520(3) ?
C1 H1A . 0.9600 ?
C1 H1B . 0.9600 ?
C1 H1C . 0.9600 ?
C2 C3 . 1.511(3) ?
C2 H2A . 0.9700 ?
C2 H2B . 0.9700 ?
C3 C4 . 1.510(3) ?
C3 H3A . 0.9700 ?
C3 H3B . 0.9700 ?
C4 H4A . 0.9700 ?
C4 H4B . 0.9700 ?
C5 C6 . 1.349(3) ?
C5 H5A . 0.9300 ?
C6 H6A . 0.9300 ?
C7 H7A . 0.9300 ?
C8 C9 . 1.504(3) ?
C8 H8A . 0.9700 ?
C8 H8B . 0.9700 ?
C9 C10 . 1.401(3) ?
C9 C14 . 1.402(3) ?
C10 C11 . 1.406(3) ?
C10 C23 . 1.516(3) ?
C11 C12 . 1.404(3) ?
C11 C15 . 1.508(3) ?
C12 C13 . 1.389(3) ?
C12 C25 . 1.511(3) ?
C13 C14 . 1.384(3) ?
C13 H13A . 0.9300 ?
C14 C24 . 1.510(3) ?
C15 H15A . 0.9700 ?
C15 H15B . 0.9700 ?
C16 C17 . 1.341(3) ?
C16 H16A . 0.9300 ?
C17 H17A . 0.9300 ?
C18 H18A . 0.9300 ?
C19 C20B . 1.335(9) ?
C19 C20A . 1.611(4) ?
C19 H19A . 0.9700 ?
C19 H19B . 0.9700 ?
C19 H19C . 0.9600 ?
C19 H19D . 0.9601 ?
C20A C21A . 1.512(5) ?
C20A H20A . 0.9700 ?
C20A H20B . 0.9700 ?
C21A C22A . 1.512(5) ?
C21A H21A . 0.9700 ?
C21A H21B . 0.9700 ?
C22A H22A . 0.9600 ?
C22A H22B . 0.9600 ?
C22A H22C . 0.9600 ?
C20B C21B . 1.505(11) ?
C20B H20C . 0.9700 ?
C20B H20D . 0.9700 ?
C21B C22B . 1.538(12) ?
C21B H21C . 0.9700 ?
C21B H21D . 0.9700 ?
C22B H22D . 0.9600 ?
C22B H22E . 0.9600 ?
C22B H22F . 0.9600 ?
C23 H23A . 0.9600 ?
C23 H23B . 0.9600 ?
C23 H23C . 0.9600 ?
C24 H24A . 0.9600 ?
C24 H24B . 0.9600 ?
C24 H24C . 0.9600 ?
C25 H25A . 0.9600 ?
C25 H25B . 0.9600 ?
C25 H25C . 0.9600 ?

loop_
_geom_hbond_atom_site_label_D
_geom_hbond_atom_site_label_H
_geom_hbond_atom_site_label_A
_geom_hbond_site_symmetry_A
_geom_hbond_distance_DH
_geom_hbond_distance_HA
_geom_hbond_distance_DA
_geom_hbond_angle_DHA
_geom_hbond_publ_flag
C2 H2A F5 1_655 0.97 2.45 3.312(3) 149 yes
C5 H5A F9A 3_656 0.93 2.35 3.235(9) 159 yes
C6 H6A F6 3_656 0.93 2.51 3.248(3) 136 yes
C6 H6A F12 3_656 0.93 2.54 3.145(3) 123 yes
C7 H7A F4 4_665 0.93 2.32 3.140(3) 146.3 yes
C15 H15A F10A 3_655 0.97 2.54 3.103(9) 117 yes
C15 H15A F11 3_655 0.97 2.50 3.353(3) 147 yes
C19 H19B F6 4_665 0.97 2.54 3.327(3) 138 yes

loop_
_geom_torsion_atom_site_label_1
_geom_torsion_atom_site_label_2
_geom_torsion_atom_site_label_3
_geom_torsion_atom_site_label_4
_geom_torsion_site_symmetry_1
_geom_torsion_site_symmetry_2
_geom_torsion_site_symmetry_3
_geom_torsion_site_symmetry_4
_geom_torsion
_geom_torsion_publ_flag
C1 C2 C3 C4 . . . . 172.95(19) ?
C7 N1 C4 C3 . . . . 92.1(3) ?
C5 N1 C4 C3 . . . . -88.6(3) ?
C2 C3 C4 N1 . . . . 64.3(3) ?
C7 N1 C5 C6 . . . . 0.2(3) ?
C4 N1 C5 C6 . . . . -179.2(2) ?
N1 C5 C6 N2 . . . . -0.1(3) ?
C7 N2 C6 C5 . . . . 0.0(2) ?
C8 N2 C6 C5 . . . . -178.6(2) ?
C5 N1 C7 N2 . . . . -0.2(3) ?
C4 N1 C7 N2 . . . . 179.2(2) ?
C6 N2 C7 N1 . . . . 0.1(2) ?
C8 N2 C7 N1 . . . . 178.71(19) ?
C7 N2 C8 C9 . . . . 11.8(3) ?
C6 N2 C8 C9 . . . . -169.8(2) ?
N2 C8 C9 C10 . . . . 80.2(2) ?
N2 C8 C9 C14 . . . . -100.1(2) ?
C14 C9 C10 C11 . . . . 0.3(3) ?
C8 C9 C10 C11 . . . . -179.96(18) ?
C14 C9 C10 C23 . . . . 179.98(18) ?
C8 C9 C10 C23 . . . . -0.3(3) ?
C9 C10 C11 C12 . . . . 0.6(3) ?
C23 C10 C11 C12 . . . . -179.06(19) ?
C9 C10 C11 C15 . . . . -179.96(18) ?
C23 C10 C11 C15 . . . . 0.4(3) ?
C10 C11 C12 C13 . . . . -1.8(3) ?
C15 C11 C12 C13 . . . . 178.77(19) ?
C10 C11 C12 C25 . . . . 177.0(2) ?
C15 C11 C12 C25 . . . . -2.4(3) ?
C11 C12 C13 C14 . . . . 2.2(3) ?
C25 C12 C13 C14 . . . . -176.7(2) ?
C12 C13 C14 C9 . . . . -1.3(3) ?
C12 C13 C14 C24 . . . . 177.1(2) ?
C10 C9 C14 C13 . . . . 0.0(3) ?
C8 C9 C14 C13 . . . . -179.73(18) ?
C10 C9 C14 C24 . . . . -178.4(2) ?
C8 C9 C14 C24 . . . . 1.9(3) ?
C18 N3 C15 C11 . . . . -21.2(3) ?
C16 N3 C15 C11 . . . . 165.40(19) ?
C12 C11 C15 N3 . . . . 92.8(2) ?
C10 C11 C15 N3 . . . . -86.7(2) ?
C18 N3 C16 C17 . . . . -0.5(2) ?
C15 N3 C16 C17 . . . . 173.93(19) ?
N3 C16 C17 N4 . . . . 0.3(2) ?
C18 N4 C17 C16 . . . . -0.1(2) ?
C19 N4 C17 C16 . . . . -174.8(2) ?
C17 N4 C18 N3 . . . . -0.2(2) ?
C19 N4 C18 N3 . . . . 174.7(2) ?
C16 N3 C18 N4 . . . . 0.4(2) ?
C15 N3 C18 N4 . . . . -173.91(18) ?
C18 N4 C19 C20B . . . . -122.8(6) ?
C17 N4 C19 C20B . . . . 51.1(7) ?
C18 N4 C19 C20A . . . . -87.6(3) ?
C17 N4 C19 C20A . . . . 86.3(3) ?
C20B C19 C20A C21A . . . . -63.4(7) ?
N4 C19 C20A C21A . . . . 178.8(3) ?
C19 C20A C21A C22A . . . . 65.0(5) ?
N4 C19 C20B C21B . . . . -179.7(7) ?
C20A C19 C20B C21B . . . . 103.6(12) ?
C19 C20B C21B C22B . . . . 175.3(9) ?
